data_4076633
loop_
_publ_author_name
'Hong, Fung-E'
Chang,
'Chang, Ruei-E'
'Chen, Shu-Chun'
'Ko, Bao-Tsan'

_publ_section_title
;
 Bis(diphenylphosphino)acetylene as Bifunctional Ligand in Dicobalt
 Carbonyl Complexes
;
_journal_issue 5
_journal_name_full Organometallics
_journal_page_first 961
_journal_paper_doi 10.1021/om0106783
_journal_volume 21
_journal_year 2002
_chemical_formula_sum 'C55 H42 Co2 O5 P4'
_chemical_formula_weight 1024.63
_chemical_name_systematic
; 
 ? 
;
_space_group_IT_number 2
_symmetry_cell_setting triclinic
_symmetry_space_group_name_Hall '-P 1'
_symmetry_space_group_name_H-M 'P -1'
_atom_sites_solution_hydrogens geom
_atom_sites_solution_primary direct
_atom_sites_solution_secondary difmap
_audit_creation_method SHELXL-97
_cell_angle_alpha 73.746(2)
_cell_angle_beta 89.550(2)
_cell_angle_gamma 74.330(2)
_cell_formula_units_Z 2
_cell_length_a 11.9109(10)
_cell_length_b 12.0575(10)
_cell_length_c 18.3823(15)
_cell_measurement_temperature 293(2)
_cell_volume 2433.7(4)
_computing_cell_refinement 'Bruker SMART'
_computing_data_collection 'Bruker SMART'
_computing_data_reduction 'Bruker SHELXTL'
_computing_molecular_graphics 'Bruker SHELXTL'
_computing_publication_material 'Bruker SHELXTL'
_computing_structure_refinement 'SHELXL-97 (Sheldrick, 1997)'
_computing_structure_solution 'SHELXS-97 (Sheldrick, 1990)'
_diffrn_ambient_temperature 293(2)
_diffrn_measured_fraction_theta_full 0.982
_diffrn_measured_fraction_theta_max 0.982
_diffrn_measurement_device_type 'CCD area detector'
_diffrn_measurement_method 'phi and omega scans'
_diffrn_radiation_monochromator graphite
_diffrn_radiation_source 'fine-focus sealed tube'
_diffrn_radiation_type MoK\a
_diffrn_radiation_wavelength 0.71073
_diffrn_reflns_av_R_equivalents 0.0333
_diffrn_reflns_av_sigmaI/netI 0.0417
_diffrn_reflns_limit_h_max 14
_diffrn_reflns_limit_h_min -11
_diffrn_reflns_limit_k_max 14
_diffrn_reflns_limit_k_min -14
_diffrn_reflns_limit_l_max 22
_diffrn_reflns_limit_l_min -17
_diffrn_reflns_number 13768
_diffrn_reflns_theta_full 26.00
_diffrn_reflns_theta_max 26.00
_diffrn_reflns_theta_min 2.05
_exptl_absorpt_coefficient_mu 0.861
_exptl_absorpt_correction_type none
_exptl_crystal_density_diffrn 1.398
_exptl_crystal_density_method 'not measured'
_exptl_crystal_F_000 1052
_refine_diff_density_max 1.082
_refine_diff_density_min -0.723
_refine_diff_density_rms 0.106
_refine_ls_extinction_method none
_refine_ls_goodness_of_fit_ref 1.224
_refine_ls_hydrogen_treatment mixed
_refine_ls_matrix_type full
_refine_ls_number_parameters 603
_refine_ls_number_reflns 9412
_refine_ls_number_restraints 0
_refine_ls_restrained_S_all 1.224
_refine_ls_R_factor_all 0.0861
_refine_ls_R_factor_gt 0.0579
_refine_ls_shift/su_max 0.001
_refine_ls_shift/su_mean 0.000
_refine_ls_structure_factor_coef Fsqd
_refine_ls_weighting_details 'calc w=1/[\s^2^(Fo^2^)+(0.1000P)^2^+0.0000P] where P=(Fo^2^+2Fc^2^)/3'
_refine_ls_weighting_scheme calc
_refine_ls_wR_factor_gt 0.1499
_refine_ls_wR_factor_ref 0.1785
_reflns_number_gt 6924
_reflns_number_total 9412
_reflns_threshold_expression >2sigma(I)
_cod_data_source_file om0106783.cif
_cod_data_source_block hong98m
_cod_depositor_comments
;
The following automatic conversions were performed:

'_symmetry_cell_setting' value 'Triclinic' changed to 'triclinic'
according to /home/saulius/struct/CIF-dictionaries/cif_core.dic
dictionary named 'cif_core.dic' version 2.4.1 from 2010-06-29.

Automatic conversion script
Id: cif_fix_values 1715 2011-07-08 13:25:40Z adriana 
;
_cod_original_cell_volume 2433.7(3)
_cod_original_sg_symbol_H-M P-1
_cod_database_code 4076633

loop_
_symmetry_equiv_pos_as_xyz
'x, y, z'
'-x, -y, -z'

loop_
_atom_site_label
_atom_site_type_symbol
_atom_site_fract_x
_atom_site_fract_y
_atom_site_fract_z
_atom_site_U_iso_or_equiv
_atom_site_adp_type
_atom_site_occupancy
_atom_site_symmetry_multiplicity
_atom_site_calc_flag
_atom_site_refinement_flags
Co1 Co 0.26623(4) 0.51308(4) 0.23738(3) 0.03239(15) Uani 1 1 d .
Co2 Co 0.11216(4) 0.49658(4) 0.32742(3) 0.03323(16) Uani 1 1 d .
P1 P -0.00445(9) 0.63740(9) 0.14116(5) 0.0354(2) Uani 1 1 d .
P2 P 0.13593(10) 0.77899(9) 0.29192(6) 0.0404(3) Uani 1 1 d .
P3 P 0.28696(9) 0.32992(9) 0.22449(5) 0.0332(2) Uani 1 1 d .
P4 P 0.07311(9) 0.33202(9) 0.31270(5) 0.0349(2) Uani 1 1 d .
O1 O 0.3505(3) 0.6093(3) 0.08937(19) 0.0693(10) Uani 1 1 d .
O2 O 0.4737(3) 0.5082(3) 0.3234(2) 0.0679(10) Uani 1 1 d .
O3 O -0.0833(4) 0.5803(4) 0.4131(2) 0.0840(12) Uani 1 1 d .
O4 O 0.2843(3) 0.3865(3) 0.45824(18) 0.0714(10) Uani 1 1 d .
O5 O -0.0353(3) 0.5332(3) 0.12744(15) 0.0461(7) Uani 1 1 d .
C1 C 0.0970(3) 0.5972(3) 0.22105(19) 0.0323(8) Uani 1 1 d .
C2 C 0.1520(3) 0.6419(3) 0.2662(2) 0.0331(8) Uani 1 1 d .
C3 C 0.0551(3) 0.7152(4) 0.0574(2) 0.0397(9) Uani 1 1 d .
C4 C 0.0854(4) 0.8205(4) 0.0509(2) 0.0516(11) Uani 1 1 d .
H4A H 0.0743 0.8548 0.0907 0.062 Uiso 1 1 calc R
C5 C 0.1314(5) 0.8747(5) -0.0133(3) 0.0685(14) Uani 1 1 d .
H5B H 0.1515 0.9454 -0.0172 0.082 Uiso 1 1 calc R
C6 C 0.1479(5) 0.8232(5) -0.0724(3) 0.0718(16) Uani 1 1 d .
H6A H 0.1803 0.8590 -0.1157 0.086 Uiso 1 1 calc R
C7 C 0.1172(5) 0.7207(5) -0.0679(3) 0.0676(15) Uani 1 1 d .
H7A H 0.1272 0.6879 -0.1085 0.081 Uiso 1 1 calc R
C8 C 0.0714(4) 0.6656(4) -0.0032(2) 0.0493(10) Uani 1 1 d .
H8A H 0.0514 0.5951 0.0001 0.059 Uiso 1 1 calc R
C9 C -0.1301(4) 0.7533(4) 0.1555(2) 0.0407(9) Uani 1 1 d .
C10 C -0.2129(4) 0.8161(5) 0.0953(3) 0.0624(13) Uani 1 1 d .
H10A H -0.2032 0.7987 0.0491 0.075 Uiso 1 1 calc R
C11 C -0.3103(5) 0.9049(5) 0.1032(3) 0.0772(17) Uani 1 1 d .
H11A H -0.3652 0.9466 0.0623 0.093 Uiso 1 1 calc R
C12 C -0.3259(5) 0.9310(5) 0.1702(3) 0.0759(16) Uani 1 1 d .
H12A H -0.3924 0.9889 0.1758 0.091 Uiso 1 1 calc R
C13 C -0.2442(5) 0.8726(6) 0.2292(3) 0.0744(16) Uani 1 1 d .
H13A H -0.2543 0.8919 0.2748 0.089 Uiso 1 1 calc R
C14 C -0.1469(4) 0.7851(5) 0.2224(3) 0.0640(14) Uani 1 1 d .
H14A H -0.0914 0.7467 0.2633 0.077 Uiso 1 1 calc R
C15 C 0.2385(4) 0.7288(4) 0.3767(2) 0.0453(10) Uani 1 1 d .
C16 C 0.1939(6) 0.6857(5) 0.4451(3) 0.0734(16) Uani 1 1 d .
H16A H 0.1168 0.6823 0.4458 0.088 Uiso 1 1 calc R
C17 C 0.2627(9) 0.6473(6) 0.5128(3) 0.105(3) Uani 1 1 d .
H17A H 0.2320 0.6174 0.5584 0.126 Uiso 1 1 calc R
C18 C 0.3746(8) 0.6533(6) 0.5127(4) 0.106(3) Uani 1 1 d .
H18A H 0.4202 0.6276 0.5583 0.127 Uiso 1 1 calc R
C19 C 0.4207(6) 0.6964(6) 0.4464(4) 0.088(2) Uani 1 1 d .
H19A H 0.4977 0.7002 0.4465 0.106 Uiso 1 1 calc R
C20 C 0.3518(5) 0.7350(5) 0.3781(3) 0.0653(13) Uani 1 1 d .
H20A H 0.3831 0.7655 0.3329 0.078 Uiso 1 1 calc R
C21 C 0.2052(4) 0.8694(3) 0.2177(2) 0.0418(9) Uani 1 1 d .
C22 C 0.3131(4) 0.8284(4) 0.1908(2) 0.0517(11) Uani 1 1 d .
H22A H 0.3559 0.7483 0.2107 0.062 Uiso 1 1 calc R
C23 C 0.3583(5) 0.9048(5) 0.1346(3) 0.0628(13) Uani 1 1 d .
H23A H 0.4310 0.8761 0.1174 0.075 Uiso 1 1 calc R
C24 C 0.2949(6) 1.0234(5) 0.1045(3) 0.0658(15) Uani 1 1 d .
H24A H 0.3260 1.0756 0.0683 0.079 Uiso 1 1 calc R
C25 C 0.1875(5) 1.0639(4) 0.1276(3) 0.0615(14) Uani 1 1 d .
H25A H 0.1439 1.1429 0.1050 0.074 Uiso 1 1 calc R
C26 C 0.1409(5) 0.9900(4) 0.1845(2) 0.0523(11) Uani 1 1 d .
H26A H 0.0676 1.0201 0.2005 0.063 Uiso 1 1 calc R
C27 C 0.3153(4) 0.5736(4) 0.1463(2) 0.0429(9) Uani 1 1 d .
C28 C 0.3924(4) 0.5047(3) 0.2931(2) 0.0419(9) Uani 1 1 d .
C29 C -0.0094(4) 0.5491(4) 0.3782(2) 0.0482(10) Uani 1 1 d .
C30 C 0.2169(4) 0.4302(4) 0.4076(2) 0.0450(10) Uani 1 1 d .
C31 C 0.3316(4) 0.3178(4) 0.1308(2) 0.0379(9) Uani 1 1 d .
C32 C 0.2508(4) 0.3677(4) 0.0687(2) 0.0466(10) Uani 1 1 d .
H32A H 0.1719 0.3951 0.0759 0.056 Uiso 1 1 calc R
C33 C 0.2866(5) 0.3772(5) -0.0046(2) 0.0584(12) Uani 1 1 d .
H33A H 0.2319 0.4112 -0.0462 0.070 Uiso 1 1 calc R
C34 C 0.4022(5) 0.3365(6) -0.0150(3) 0.0686(15) Uani 1 1 d .
H34A H 0.4257 0.3430 -0.0641 0.082 Uiso 1 1 calc R
C35 C 0.4840(5) 0.2864(6) 0.0450(3) 0.0718(16) Uani 1 1 d .
H35A H 0.5625 0.2583 0.0370 0.086 Uiso 1 1 calc R
C36 C 0.4490(4) 0.2777(5) 0.1185(2) 0.0522(11) Uani 1 1 d .
H36A H 0.5046 0.2447 0.1596 0.063 Uiso 1 1 calc R
C37 C 0.3897(3) 0.1977(3) 0.2894(2) 0.0367(8) Uani 1 1 d .
C38 C 0.4428(4) 0.2067(4) 0.3531(2) 0.0492(10) Uani 1 1 d .
H38A H 0.4275 0.2808 0.3629 0.059 Uiso 1 1 calc R
C39 C 0.5197(5) 0.1049(5) 0.4031(3) 0.0673(14) Uani 1 1 d .
H39A H 0.5543 0.1116 0.4463 0.081 Uiso 1 1 calc R
C40 C 0.5440(5) -0.0031(5) 0.3889(3) 0.0678(14) Uani 1 1 d .
H40A H 0.5963 -0.0699 0.4217 0.081 Uiso 1 1 calc R
C41 C 0.4903(5) -0.0141(4) 0.3250(3) 0.0598(12) Uani 1 1 d .
H41A H 0.5062 -0.0883 0.3154 0.072 Uiso 1 1 calc R
C42 C 0.4136(4) 0.0860(4) 0.2762(2) 0.0483(10) Uani 1 1 d .
H42A H 0.3774 0.0784 0.2339 0.058 Uiso 1 1 calc R
C43 C -0.0781(4) 0.3332(4) 0.2896(2) 0.0418(9) Uani 1 1 d .
C44 C -0.1050(5) 0.2281(5) 0.2913(3) 0.0608(13) Uani 1 1 d .
H44A H -0.0473 0.1550 0.3060 0.073 Uiso 1 1 calc R
C45 C -0.2190(6) 0.2314(7) 0.2712(3) 0.0777(18) Uani 1 1 d .
H45A H -0.2372 0.1607 0.2722 0.093 Uiso 1 1 calc R
C46 C -0.3039(6) 0.3394(7) 0.2499(3) 0.0838(19) Uani 1 1 d .
H46A H -0.3797 0.3414 0.2366 0.101 Uiso 1 1 calc R
C47 C -0.2785(5) 0.4436(6) 0.2481(3) 0.0788(17) Uani 1 1 d .
H47A H -0.3366 0.5164 0.2332 0.095 Uiso 1 1 calc R
C48 C -0.1644(4) 0.4406(5) 0.2688(3) 0.0578(12) Uani 1 1 d .
H48A H -0.1471 0.5115 0.2684 0.069 Uiso 1 1 calc R
C49 C 0.1178(4) 0.1987(4) 0.3951(2) 0.0398(9) Uani 1 1 d .
C50 C 0.1732(4) 0.0846(4) 0.3919(3) 0.0545(11) Uani 1 1 d .
H50A H 0.1941 0.0721 0.3454 0.065 Uiso 1 1 calc R
C51 C 0.1981(5) -0.0117(4) 0.4567(3) 0.0672(14) Uani 1 1 d .
H51A H 0.2384 -0.0879 0.4538 0.081 Uiso 1 1 calc R
C52 C 0.1639(5) 0.0041(5) 0.5250(3) 0.0733(16) Uani 1 1 d .
H52A H 0.1777 -0.0617 0.5681 0.088 Uiso 1 1 calc R
C53 C 0.1095(6) 0.1165(5) 0.5299(3) 0.0790(18) Uani 1 1 d .
H53A H 0.0883 0.1279 0.5766 0.095 Uiso 1 1 calc R
C54 C 0.0858(5) 0.2142(4) 0.4646(2) 0.0633(14) Uani 1 1 d .
H54A H 0.0479 0.2907 0.4680 0.076 Uiso 1 1 calc R
C55 C 0.1480(4) 0.2917(4) 0.2323(2) 0.0355(8) Uani 1 1 d .
H55A H 0.098(3) 0.346(3) 0.192(2) 0.027(9) Uiso 1 1 d .
H55B H 0.160(3) 0.213(4) 0.235(2) 0.029(10) Uiso 1 1 d .

loop_
_atom_site_aniso_label
_atom_site_aniso_U_11
_atom_site_aniso_U_22
_atom_site_aniso_U_33
_atom_site_aniso_U_23
_atom_site_aniso_U_13
_atom_site_aniso_U_12
Co1 0.0350(3) 0.0336(3) 0.0304(3) -0.0090(2) 0.0022(2) -0.0127(2)
Co2 0.0395(3) 0.0360(3) 0.0265(3) -0.0098(2) 0.0037(2) -0.0135(2)
P1 0.0350(5) 0.0409(6) 0.0293(5) -0.0078(4) -0.0016(4) -0.0116(4)
P2 0.0468(6) 0.0365(6) 0.0393(5) -0.0139(4) 0.0015(4) -0.0106(5)
P3 0.0378(5) 0.0366(5) 0.0280(4) -0.0107(4) 0.0046(4) -0.0136(4)
P4 0.0410(6) 0.0380(5) 0.0293(5) -0.0099(4) 0.0066(4) -0.0169(4)
O1 0.072(2) 0.081(3) 0.0507(19) -0.0035(17) 0.0250(17) -0.031(2)
O2 0.051(2) 0.068(2) 0.083(2) -0.0211(19) -0.0212(18) -0.0155(17)
O3 0.080(3) 0.101(3) 0.079(3) -0.043(2) 0.039(2) -0.020(2)
O4 0.074(2) 0.087(3) 0.0425(18) -0.0118(17) -0.0168(17) -0.011(2)
O5 0.0499(17) 0.0491(17) 0.0426(15) -0.0120(13) -0.0039(13) -0.0201(14)
C1 0.0328(19) 0.036(2) 0.0279(17) -0.0083(14) 0.0034(14) -0.0105(16)
C2 0.036(2) 0.0323(19) 0.0313(18) -0.0097(15) 0.0015(15) -0.0100(16)
C3 0.036(2) 0.044(2) 0.0335(19) -0.0064(16) -0.0024(16) -0.0068(17)
C4 0.062(3) 0.055(3) 0.038(2) -0.0080(19) -0.001(2) -0.023(2)
C5 0.075(4) 0.069(3) 0.058(3) 0.003(2) -0.002(3) -0.036(3)
C6 0.075(4) 0.087(4) 0.042(3) 0.004(3) 0.013(2) -0.026(3)
C7 0.077(4) 0.083(4) 0.037(2) -0.016(2) 0.015(2) -0.014(3)
C8 0.057(3) 0.051(3) 0.037(2) -0.0115(18) 0.0021(19) -0.011(2)
C9 0.039(2) 0.043(2) 0.038(2) -0.0071(17) 0.0049(16) -0.0135(18)
C10 0.056(3) 0.075(3) 0.043(2) -0.016(2) -0.001(2) 0.002(3)
C11 0.055(3) 0.088(4) 0.061(3) -0.009(3) -0.004(3) 0.012(3)
C12 0.063(3) 0.076(4) 0.074(4) -0.024(3) 0.014(3) 0.005(3)
C13 0.058(3) 0.092(4) 0.070(3) -0.040(3) 0.007(3) 0.002(3)
C14 0.052(3) 0.083(4) 0.050(3) -0.025(3) -0.008(2) -0.001(3)
C15 0.065(3) 0.036(2) 0.040(2) -0.0162(17) -0.0026(19) -0.016(2)
C16 0.121(5) 0.078(4) 0.039(2) -0.019(2) 0.012(3) -0.056(4)
C17 0.202(9) 0.084(5) 0.040(3) -0.001(3) -0.015(4) -0.076(5)
C18 0.174(8) 0.065(4) 0.066(4) -0.002(3) -0.059(5) -0.030(5)
C19 0.085(4) 0.089(4) 0.087(4) -0.034(4) -0.032(4) -0.008(4)
C20 0.066(3) 0.075(4) 0.056(3) -0.020(2) -0.009(2) -0.019(3)
C21 0.055(3) 0.032(2) 0.038(2) -0.0088(16) -0.0046(18) -0.0128(18)
C22 0.065(3) 0.043(2) 0.046(2) -0.0116(19) 0.004(2) -0.015(2)
C23 0.082(4) 0.069(3) 0.048(3) -0.015(2) 0.015(2) -0.040(3)
C24 0.102(5) 0.059(3) 0.044(3) -0.006(2) -0.003(3) -0.044(3)
C25 0.097(4) 0.040(3) 0.044(2) -0.0010(19) -0.014(3) -0.025(3)
C26 0.068(3) 0.040(2) 0.048(2) -0.0098(19) -0.008(2) -0.017(2)
C27 0.040(2) 0.041(2) 0.048(2) -0.0107(18) 0.0027(18) -0.0133(18)
C28 0.047(2) 0.034(2) 0.043(2) -0.0108(17) -0.0019(18) -0.0081(18)
C29 0.056(3) 0.052(3) 0.041(2) -0.0166(19) 0.013(2) -0.019(2)
C30 0.051(3) 0.050(2) 0.037(2) -0.0147(18) 0.0026(19) -0.016(2)
C31 0.047(2) 0.042(2) 0.0321(18) -0.0144(16) 0.0047(16) -0.0191(18)
C32 0.048(2) 0.057(3) 0.038(2) -0.0163(19) 0.0052(18) -0.017(2)
C33 0.063(3) 0.076(3) 0.035(2) -0.014(2) -0.002(2) -0.022(3)
C34 0.068(3) 0.106(4) 0.038(2) -0.027(3) 0.017(2) -0.030(3)
C35 0.044(3) 0.117(5) 0.053(3) -0.026(3) 0.019(2) -0.017(3)
C36 0.043(2) 0.076(3) 0.040(2) -0.018(2) 0.0058(18) -0.019(2)
C37 0.040(2) 0.036(2) 0.0340(19) -0.0087(15) 0.0021(16) -0.0123(17)
C38 0.061(3) 0.042(2) 0.042(2) -0.0099(18) -0.005(2) -0.013(2)
C39 0.075(4) 0.063(3) 0.051(3) -0.007(2) -0.023(2) -0.008(3)
C40 0.073(4) 0.047(3) 0.064(3) 0.002(2) -0.012(3) -0.004(3)
C41 0.066(3) 0.042(3) 0.069(3) -0.015(2) 0.008(2) -0.011(2)
C42 0.053(3) 0.043(2) 0.050(2) -0.0160(19) 0.002(2) -0.013(2)
C43 0.042(2) 0.059(3) 0.0326(19) -0.0142(18) 0.0088(16) -0.027(2)
C44 0.065(3) 0.077(3) 0.054(3) -0.018(2) 0.010(2) -0.043(3)
C45 0.088(4) 0.111(5) 0.065(3) -0.035(3) 0.016(3) -0.069(4)
C46 0.057(4) 0.128(6) 0.080(4) -0.029(4) 0.007(3) -0.049(4)
C47 0.048(3) 0.105(5) 0.080(4) -0.020(3) 0.004(3) -0.024(3)
C48 0.046(3) 0.072(3) 0.056(3) -0.015(2) 0.011(2) -0.021(2)
C49 0.048(2) 0.041(2) 0.0352(19) -0.0088(16) 0.0080(17) -0.0221(18)
C50 0.071(3) 0.046(3) 0.047(2) -0.012(2) 0.010(2) -0.020(2)
C51 0.082(4) 0.039(3) 0.070(3) -0.006(2) 0.001(3) -0.010(2)
C52 0.097(4) 0.057(3) 0.052(3) 0.007(2) -0.002(3) -0.022(3)
C53 0.125(5) 0.063(4) 0.037(2) -0.004(2) 0.013(3) -0.017(3)
C54 0.098(4) 0.045(3) 0.038(2) -0.0078(19) 0.014(2) -0.010(3)
C55 0.040(2) 0.041(2) 0.0317(19) -0.0139(17) 0.0055(16) -0.0176(18)

loop_
_atom_type_symbol
_atom_type_description
_atom_type_scat_dispersion_real
_atom_type_scat_dispersion_imag
_atom_type_scat_source
C C 0.0033 0.0016 'International Tables Vol C Tables 4.2.6.8 and 6.1.1.4'
H H 0.0000 0.0000 'International Tables Vol C Tables 4.2.6.8 and 6.1.1.4'
O O 0.0106 0.0060 'International Tables Vol C Tables 4.2.6.8 and 6.1.1.4'
P P 0.1023 0.0942 'International Tables Vol C Tables 4.2.6.8 and 6.1.1.4'
Co Co 0.3494 0.9721 'International Tables Vol C Tables 4.2.6.8 and 6.1.1.4'

loop_
_geom_angle_atom_site_label_1
_geom_angle_atom_site_label_2
_geom_angle_atom_site_label_3
_geom_angle
C28 Co1 C27 96.93(19)
C28 Co1 C2 99.28(16)
C27 Co1 C2 109.48(17)
C28 Co1 C1 139.52(17)
C27 Co1 C1 101.15(16)
C2 Co1 C1 40.47(14)
C28 Co1 P3 107.14(13)
C27 Co1 P3 95.57(13)
C2 Co1 P3 140.91(11)
C1 Co1 P3 106.77(11)
C28 Co1 Co2 105.38(13)
C27 Co1 Co2 152.27(13)
C2 Co1 Co2 51.32(11)
C1 Co1 Co2 51.12(10)
P3 Co1 Co2 93.40(3)
C29 Co2 C30 96.6(2)
C29 Co2 C1 111.84(18)
C30 Co2 C1 140.28(18)
C29 Co2 C2 105.74(18)
C30 Co2 C2 106.62(18)
C1 Co2 C2 40.43(14)
C29 Co2 P4 100.18(15)
C30 Co2 P4 100.43(14)
C1 Co2 P4 101.07(11)
C2 Co2 P4 139.63(11)
C29 Co2 Co1 156.62(15)
C30 Co2 Co1 92.33(14)
C1 Co2 Co1 51.40(10)
C2 Co2 Co1 50.91(11)
P4 Co2 Co1 99.37(3)
O5 P1 C1 113.57(17)
O5 P1 C3 109.66(18)
C1 P1 C3 109.16(17)
O5 P1 C9 113.76(18)
C1 P1 C9 106.50(18)
C3 P1 C9 103.65(18)
C2 P2 C21 104.51(17)
C2 P2 C15 102.54(17)
C21 P2 C15 104.59(19)
C55 P3 C31 104.23(17)
C55 P3 C37 103.63(19)
C31 P3 C37 102.73(18)
C55 P3 Co1 111.17(14)
C31 P3 Co1 113.09(13)
C37 P3 Co1 120.36(13)
C49 P4 C55 106.91(19)
C49 P4 C43 101.38(18)
C55 P4 C43 101.50(18)
C49 P4 Co2 114.81(13)
C55 P4 Co2 109.80(13)
C43 P4 Co2 120.89(15)
C2 C1 P1 144.1(3)
C2 C1 Co2 69.9(2)
P1 C1 Co2 135.8(2)
C2 C1 Co1 69.1(2)
P1 C1 Co1 131.68(19)
Co2 C1 Co1 77.48(13)
C1 C2 P2 139.8(3)
C1 C2 Co1 70.4(2)
P2 C2 Co1 143.2(2)
C1 C2 Co2 69.7(2)
P2 C2 Co2 126.33(19)
Co1 C2 Co2 77.78(13)
C4 C3 C8 118.7(4)
C4 C3 P1 123.4(3)
C8 C3 P1 117.9(3)
C5 C4 C3 121.0(5)
C4 C5 C6 119.3(5)
C7 C6 C5 121.0(5)
C6 C7 C8 119.8(5)
C7 C8 C3 120.3(5)
C10 C9 C14 117.4(4)
C10 C9 P1 118.3(3)
C14 C9 P1 124.3(3)
C9 C10 C11 120.6(4)
C12 C11 C10 120.4(5)
C11 C12 C13 119.8(5)
C12 C13 C14 120.8(5)
C13 C14 C9 121.0(5)
C20 C15 C16 117.9(5)
C20 C15 P2 126.2(4)
C16 C15 P2 115.8(4)
C15 C16 C17 120.8(6)
C18 C17 C16 120.2(6)
C17 C18 C19 120.5(6)
C18 C19 C20 119.5(7)
C15 C20 C19 121.1(6)
C22 C21 C26 117.9(4)
C22 C21 P2 125.7(3)
C26 C21 P2 116.4(4)
C21 C22 C23 121.1(4)
C24 C23 C22 119.7(5)
C25 C24 C23 120.0(5)
C24 C25 C26 121.5(5)
C25 C26 C21 119.6(5)
O1 C27 Co1 177.5(4)
O2 C28 Co1 173.8(4)
O3 C29 Co2 177.1(5)
O4 C30 Co2 179.0(4)
C32 C31 C36 118.6(4)
C32 C31 P3 119.8(3)
C36 C31 P3 120.7(3)
C31 C32 C33 120.6(4)
C34 C33 C32 119.6(4)
C33 C34 C35 121.3(4)
C34 C35 C36 119.4(5)
C31 C36 C35 120.5(4)
C38 C37 C42 118.7(4)
C38 C37 P3 120.7(3)
C42 C37 P3 120.6(3)
C37 C38 C39 120.4(4)
C40 C39 C38 120.4(5)
C39 C40 C41 120.0(5)
C42 C41 C40 119.6(5)
C41 C42 C37 120.9(4)
C48 C43 C44 119.5(4)
C48 C43 P4 119.5(3)
C44 C43 P4 121.0(4)
C43 C44 C45 120.1(6)
C46 C45 C44 119.7(6)
C47 C46 C45 120.8(6)
C46 C47 C48 119.7(6)
C43 C48 C47 120.2(5)
C50 C49 C54 118.3(4)
C50 C49 P4 125.0(3)
C54 C49 P4 116.6(3)
C49 C50 C51 121.0(4)
C52 C51 C50 120.3(5)
C53 C52 C51 119.9(5)
C52 C53 C54 119.8(5)
C49 C54 C53 120.7(5)
P3 C55 P4 110.4(2)

loop_
_geom_bond_atom_site_label_1
_geom_bond_atom_site_label_2
_geom_bond_distance
Co1 C28 1.789(4)
Co1 C27 1.791(4)
Co1 C2 1.963(4)
Co1 C1 1.979(4)
Co1 P3 2.2342(11)
Co1 Co2 2.4723(7)
Co2 C29 1.784(4)
Co2 C30 1.788(4)
Co2 C1 1.972(3)
Co2 C2 1.975(4)
Co2 P4 2.2422(11)
P1 O5 1.485(3)
P1 C1 1.779(4)
P1 C3 1.814(4)
P1 C9 1.826(4)
P2 C2 1.804(4)
P2 C21 1.835(4)
P2 C15 1.841(4)
P3 C55 1.828(4)
P3 C31 1.831(4)
P3 C37 1.835(4)
P4 C49 1.830(4)
P4 C55 1.833(4)
P4 C43 1.849(4)
O1 C27 1.138(5)
O2 C28 1.138(5)
O3 C29 1.129(5)
O4 C30 1.139(5)
C1 C2 1.364(5)
C3 C4 1.384(6)
C3 C8 1.393(6)
C4 C5 1.368(6)
C5 C6 1.382(8)
C6 C7 1.362(8)
C7 C8 1.377(6)
C9 C10 1.384(6)
C9 C14 1.385(6)
C10 C11 1.388(7)
C11 C12 1.354(7)
C12 C13 1.355(8)
C13 C14 1.372(7)
C15 C20 1.373(7)
C15 C16 1.381(6)
C16 C17 1.388(9)
C17 C18 1.353(11)
C18 C19 1.359(10)
C19 C20 1.397(7)
C21 C22 1.387(6)
C21 C26 1.408(6)
C22 C23 1.390(6)
C23 C24 1.379(8)
C24 C25 1.350(8)
C25 C26 1.389(7)
C31 C32 1.383(6)
C31 C36 1.390(6)
C32 C33 1.394(6)
C33 C34 1.362(7)
C34 C35 1.364(7)
C35 C36 1.395(6)
C37 C38 1.379(5)
C37 C42 1.389(6)
C38 C39 1.402(6)
C39 C40 1.354(7)
C40 C41 1.396(7)
C41 C42 1.381(6)
C43 C48 1.375(7)
C43 C44 1.380(6)
C44 C45 1.397(7)
C45 C46 1.371(9)
C46 C47 1.360(9)
C47 C48 1.402(7)
C49 C50 1.373(6)
C49 C54 1.379(6)
C50 C51 1.378(6)
C51 C52 1.365(8)
C52 C53 1.363(8)
C53 C54 1.393(6)
